data_4343806
loop_
_publ_author_name
'Tippe, A.'
'Hamilton, W.C.'

_publ_section_title
;
 Neutron diffraction study of decaborane
;
_journal_name_full 'Inorganic Chemistry'
_journal_page_first 464
_journal_page_last 470
_journal_volume 8
_journal_year 1969
_chemical_formula_sum 'B10 D14'
_space_group_IT_number 13
_symmetry_space_group_name_Hall '-P 2yc'
_symmetry_space_group_name_H-M 'P 1 2/c 1'
_cell_angle_alpha 90
_cell_angle_beta 90
_cell_angle_gamma 90
_cell_formula_units_Z 8
_cell_length_a 14.23
_cell_length_b 20.26
_cell_length_c 5.62
_cell_volume 1620.245
_citation_journal_id_ASTM INOCAJ
_cod_data_source_file Tippe_INOCAJ_1969_1306.cif
_cod_data_source_block D14B10
_cod_original_cell_volume 1620.242
_cod_original_sg_symbol_Hall '-P 2yc '
_cod_original_sg_symbol_H-M 'P 1 2/c 1 '
_cod_original_formula_sum 'D14 B10'
_cod_database_code 4343806

loop_
_symmetry_equiv_pos_as_xyz
x,y,z
-x,y,-z+1/2
x,-y,z+1/2
-x,-y,-z

loop_
_atom_site_label
_atom_site_type_symbol
_atom_site_fract_x
_atom_site_fract_y
_atom_site_fract_z
_atom_site_occupancy
_atom_site_U_iso_or_equiv
B2 B 0.0993 0.2738 0.1738 1 0.0
D7 D 0.0883 0.2205 -0.2172 1 0.0
D1 D 0.0456 0.3889 0 1 0.0
B1 B 0.0336 0.3317 0 1 0.0
B9 B 0.3476 0.5502 0.5 1 0.0
B8 B 0.3692 0.4722 0.6277 1 0.0
D2 D 0.1591 0.2874 0.3093 1 0.0
D9 D 0.4091 0.4626 0.1907 1 0.0
B3 B 0.1192 0.2778 -0.1277 1 0.0
D10 D 0.4353 0.4554 0.7395 1 0.0
B6 B 0.2836 0.4183 0.5 1 0.0
D14 D 0.3383 0.5295 0.7172 1 0.0
D8 D 0.2956 0.3611 0.5 1 0.0
D12 D 0.2853 0.5753 0.0903 1 0.0
D4 D 0.1565 0.159 0 1 0.0
B5 B 0.0198 0.2086 0.2407 1 0.0
D6 D 0.0452 0.3117 -0.2176 1 0.0
D5 D 0.0353 0.1747 0.4097 1 0.0
D11 D 0.4065 0.591 0.5 1 0.0
D13 D 0.2952 0.4383 0.7176 1 0.0
B10 B 0.2698 0.5414 0.2593 1 0.0
D3 D 0.1853 0.2946 -0.2395 1 0.0
B4 B 0.0976 0.1998 0 1 0.0
B7 B 0.3493 0.4762 0.3272 1 0.0
